data_1507104
loop_
_publ_author_name
'Howells, Dean M.'
'Barker, Sarah M.'
'Watson, Faye C.'
'Light, Mark E.'
'Hursthouse, Michael B.'
'Kilburn, Jeremy D.'

_publ_section_title
;
 Samarium diiodide coupling of enones: a remarkable cascade sequence.
;
_journal_issue 12
_journal_name_full 'Organic letters'
_journal_page_first 1943
_journal_page_last 1945
_journal_paper_doi 10.1021/ol049563w
_journal_volume 6
_journal_year 2004
_chemical_formula_sum 'C17 H19 N O5'
_chemical_formula_weight 317.33
_chemical_name_systematic
;
?
;
_space_group_IT_number 14
_symmetry_cell_setting monoclinic
_symmetry_space_group_name_Hall '-P 2ybc'
_symmetry_space_group_name_H-M 'P 1 21/c 1'
_atom_sites_solution_hydrogens geom
_atom_sites_solution_primary direct
_atom_sites_solution_secondary difmap
_audit_creation_method SHELXL-97
_cell_angle_alpha 90.00
_cell_angle_beta 93.835(4)
_cell_angle_gamma 90.00
_cell_formula_units_Z 8
_cell_length_a 7.6129(5)
_cell_length_b 18.6167(15)
_cell_length_c 21.6505(16)
_cell_measurement_temperature 120(2)
_cell_volume 3061.6(4)
_computing_cell_refinement 'DENZO (Otwinowski and MInor, 1997)'
_computing_data_collection 'COLLECT (Hooft, 1998)'
_computing_data_reduction 'DENZO, COLLECT, MAXUS (Mackay et al., 1998)'
_computing_molecular_graphics 'CAMERON (Watkin, et al., 1993)'
_computing_publication_material 'WINGX (Farrugia, 1998)'
_computing_structure_refinement 'SHELXL-97 (Sheldrick, 1997)'
_computing_structure_solution 'SHELXS-97 (Sheldrick, 1990)'
_diffrn_ambient_temperature 120(2)
_diffrn_detector_area_resol_mean 9.091
_diffrn_measured_fraction_theta_full 0.981
_diffrn_measured_fraction_theta_max 0.981
_diffrn_measurement_device_type 'Bruker Nonius Kappa CCD Area detector'
_diffrn_measurement_method '\f and \w scans to fill the asymmetric unit'
_diffrn_radiation_monochromator graphite
_diffrn_radiation_source 'Bruker Nonius FR591 Rotating ANode'
_diffrn_radiation_type MoK\a
_diffrn_radiation_wavelength 0.71073
_diffrn_reflns_av_R_equivalents 0.0962
_diffrn_reflns_av_sigmaI/netI 0.1515
_diffrn_reflns_limit_h_max 9
_diffrn_reflns_limit_h_min -9
_diffrn_reflns_limit_k_max 22
_diffrn_reflns_limit_k_min -22
_diffrn_reflns_limit_l_max 25
_diffrn_reflns_limit_l_min -25
_diffrn_reflns_number 9852
_diffrn_reflns_theta_full 25.03
_diffrn_reflns_theta_max 25.03
_diffrn_reflns_theta_min 2.99
_exptl_absorpt_coefficient_mu 0.102
_exptl_absorpt_correction_T_max 0.9970
_exptl_absorpt_correction_T_min 0.9899
_exptl_absorpt_correction_type multi-scan
_exptl_absorpt_process_details 'SORTAV (Blessing, 1997)'
_exptl_crystal_density_diffrn 1.377
_exptl_crystal_density_method 'not measured'
_exptl_crystal_F_000 1344
_exptl_crystal_size_max 0.10
_exptl_crystal_size_mid 0.05
_exptl_crystal_size_min 0.03
_refine_diff_density_max 0.418
_refine_diff_density_min -0.408
_refine_diff_density_rms 0.095
_refine_ls_extinction_coef none
_refine_ls_extinction_method none
_refine_ls_goodness_of_fit_ref 1.028
_refine_ls_hydrogen_treatment mixed
_refine_ls_matrix_type full
_refine_ls_number_parameters 417
_refine_ls_number_reflns 5295
_refine_ls_number_restraints 0
_refine_ls_restrained_S_all 1.028
_refine_ls_R_factor_all 0.2361
_refine_ls_R_factor_gt 0.1343
_refine_ls_shift/su_max 0.989
_refine_ls_shift/su_mean 0.016
_refine_ls_structure_factor_coef Fsqd
_refine_ls_weighting_details 'calc w=1/[\s^2^(Fo^2^)+(0.1123P)^2^+30.2946P] where P=(Fo^2^+2Fc^2^)/3'
_refine_ls_weighting_scheme calc
_refine_ls_wR_factor_gt 0.3323
_refine_ls_wR_factor_ref 0.3783
_reflns_number_gt 2614
_reflns_number_total 5295
_reflns_threshold_expression >2sigma(I)
_cod_data_source_file ol049563wsi20040324_035305.cif
_cod_data_source_block s92
_cod_depositor_comments
;
The following automatic conversions were performed:

'_symmetry_cell_setting' value 'Monoclinic' changed to 'monoclinic'
according to /home/saulius/struct/CIF-dictionaries/cif_core.dic
dictionary named 'cif_core.dic' version 2.4.1 from
2010-06-29.

'_exptl_absorpt_correction_type' value 'Multi-scan'
changed to 'multi-scan' according to
/home/saulius/struct/CIF-dictionaries/cif_core.dic dictionary named
'cif_core.dic' version 2.4.1 from 2010-06-29.

Automatic conversion script
Id: cif_fix_values 1715 2011-07-08 13:25:40Z adriana 
;
_cod_original_sg_symbol_H-M P21/c
_cod_database_code 1507104

loop_
_symmetry_equiv_pos_as_xyz
'x, y, z'
'-x, y+1/2, -z+1/2'
'-x, -y, -z'
'x, -y-1/2, z-1/2'

loop_
_atom_site_label
_atom_site_type_symbol
_atom_site_fract_x
_atom_site_fract_y
_atom_site_fract_z
_atom_site_U_iso_or_equiv
_atom_site_adp_type
_atom_site_occupancy
_atom_site_symmetry_multiplicity
_atom_site_calc_flag
_atom_site_refinement_flags
C1 C 0.0420(14) 0.2510(5) -0.1089(5) 0.045(3) Uani 1 1 d .
C2 C 0.1332(13) 0.3056(5) -0.1353(4) 0.044(2) Uani 1 1 d .
H2 H 0.1675 0.3012 -0.1765 0.053 Uiso 1 1 calc R
C3 C 0.1736(12) 0.3658(5) -0.1018(4) 0.039(2) Uani 1 1 d .
H3 H 0.2303 0.4051 -0.1203 0.047 Uiso 1 1 calc R
C4 C 0.1312(11) 0.3699(5) -0.0400(4) 0.033(2) Uani 1 1 d .
C5 C 0.0429(12) 0.3145(5) -0.0143(4) 0.039(2) Uani 1 1 d .
H5 H 0.0153 0.3181 0.0277 0.047 Uiso 1 1 calc R
C6 C -0.0072(12) 0.2541(5) -0.0470(4) 0.042(2) Uani 1 1 d .
H6 H -0.0713 0.2164 -0.0292 0.050 Uiso 1 1 calc R
C7 C 0.1859(12) 0.4359(5) -0.0037(4) 0.039(2) Uani 1 1 d .
C8 C 0.2541(12) 0.4835(5) 0.0977(4) 0.040(2) Uani 1 1 d .
H8 H 0.2764 0.5289 0.0749 0.048 Uiso 1 1 calc R
C9 C 0.1267(13) 0.4954(5) 0.1477(4) 0.043(2) Uani 1 1 d .
H9A H 0.0033 0.4941 0.1301 0.052 Uiso 1 1 calc R
H9B H 0.1489 0.5421 0.1686 0.052 Uiso 1 1 calc R
C10 C 0.1641(13) 0.4329(6) 0.1928(4) 0.045(3) Uani 1 1 d .
H10A H 0.1206 0.4436 0.2338 0.054 Uiso 1 1 calc R
H10B H 0.1089 0.3879 0.1766 0.054 Uiso 1 1 calc R
C11 C 0.3633(14) 0.4275(5) 0.1963(4) 0.048(3) Uani 1 1 d .
H11 H 0.4159 0.4573 0.2313 0.057 Uiso 1 1 calc R
C12 C 0.4394(11) 0.3509(5) 0.1995(4) 0.037(2) Uani 1 1 d .
H12 H 0.3841 0.3175 0.2288 0.045 Uiso 1 1 calc R
C13 C 0.6424(13) 0.3578(6) 0.2085(5) 0.048(3) Uani 1 1 d .
H13A H 0.6765 0.3917 0.2425 0.058 Uiso 1 1 calc R
H13B H 0.6974 0.3106 0.2181 0.058 Uiso 1 1 calc R
C14 C 0.6979(13) 0.3868(5) 0.1460(5) 0.049(3) Uani 1 1 d .
H14A H 0.7567 0.4340 0.1511 0.059 Uiso 1 1 calc R
H14B H 0.7780 0.3529 0.1266 0.059 Uiso 1 1 calc R
C15 C 0.5215(12) 0.3934(5) 0.1073(4) 0.039(2) Uani 1 1 d .
C16 C 0.4243(12) 0.4553(5) 0.1331(4) 0.033(2) Uani 1 1 d .
H16 H 0.5077 0.4963 0.1409 0.040 Uiso 1 1 calc R
C17 C 0.4230(13) 0.3284(5) 0.1312(4) 0.042(2) Uani 1 1 d .
H17A H 0.4835 0.2824 0.1237 0.050 Uiso 1 1 calc R
H17B H 0.2991 0.3261 0.1142 0.050 Uiso 1 1 calc R
N1 N 0.0014(12) 0.1854(5) -0.1453(4) 0.053(2) Uani 1 1 d .
O1 O -0.0884(11) 0.1391(4) -0.1229(4) 0.070(2) Uani 1 1 d .
O2 O 0.0613(12) 0.1809(4) -0.1971(4) 0.073(2) Uani 1 1 d .
O3 O 0.2400(9) 0.4892(4) -0.0290(3) 0.0494(18) Uani 1 1 d .
O4 O 0.1794(8) 0.4278(3) 0.0559(3) 0.0372(15) Uani 1 1 d .
O5 O 0.5368(9) 0.3929(4) 0.0428(3) 0.0483(18) Uani 1 1 d .
H5A H 0.5778 0.4324 0.0317 0.072 Uiso 1 1 calc R
C18 C 0.5211(12) 0.2309(5) -0.0948(4) 0.036(2) Uani 1 1 d .
C19 C 0.4933(12) 0.2480(5) -0.0346(4) 0.042(2) Uani 1 1 d .
H19 H 0.5204 0.2942 -0.0179 0.050 Uiso 1 1 calc R
C20 C 0.4226(12) 0.1934(5) 0.0010(4) 0.037(2) Uani 1 1 d .
H20 H 0.3978 0.2031 0.0426 0.045 Uiso 1 1 calc R
C21 C 0.3884(11) 0.1260(5) -0.0231(4) 0.035(2) Uani 1 1 d .
C22 C 0.4184(13) 0.1122(5) -0.0835(5) 0.047(3) Uani 1 1 d .
H22 H 0.3902 0.0661 -0.1003 0.056 Uiso 1 1 calc R
C23 C 0.4896(13) 0.1643(6) -0.1210(4) 0.050(3) Uani 1 1 d .
H23 H 0.5149 0.1543 -0.1625 0.060 Uiso 1 1 calc R
C24 C 0.3134(12) 0.0672(6) 0.0145(5) 0.045(3) Uani 1 1 d .
C25 C 0.2297(12) 0.0325(5) 0.1151(5) 0.044(2) Uani 1 1 d .
H25 H 0.2233 -0.0162 0.0956 0.053 Uiso 1 1 calc R
C26 C 0.3428(14) 0.0317(6) 0.1741(5) 0.056(3) Uani 1 1 d .
H26A H 0.4687 0.0363 0.1659 0.067 Uiso 1 1 calc R
H26B H 0.3257 -0.0132 0.1974 0.067 Uiso 1 1 calc R
C27 C 0.2803(13) 0.0972(7) 0.2098(5) 0.058(3) Uani 1 1 d .
H27A H 0.3292 0.1422 0.1936 0.069 Uiso 1 1 calc R
H27B H 0.3159 0.0932 0.2544 0.069 Uiso 1 1 calc R
C28 C 0.0776(13) 0.0954(6) 0.1985(4) 0.048(3) Uani 1 1 d .
H28 H 0.0249 0.0664 0.2315 0.057 Uiso 1 1 calc R
C29 C -0.0219(15) 0.1670(6) 0.1891(4) 0.052(3) Uani 1 1 d .
H29 H 0.0118 0.2049 0.2204 0.062 Uiso 1 1 calc R
C30 C -0.2187(13) 0.1485(6) 0.1832(5) 0.052(3) Uani 1 1 d .
H30A H -0.2924 0.1920 0.1867 0.063 Uiso 1 1 calc R
H30B H -0.2494 0.1131 0.2149 0.063 Uiso 1 1 calc R
C31 C -0.2394(13) 0.1160(6) 0.1173(5) 0.054(3) Uani 1 1 d .
H31A H -0.2893 0.0670 0.1183 0.065 Uiso 1 1 calc R
H31B H -0.3176 0.1463 0.0897 0.065 Uiso 1 1 calc R
C32 C -0.0558(11) 0.1144(5) 0.0953(4) 0.035(2) Uani 1 1 d .
C33 C 0.0446(13) 0.0575(5) 0.1342(4) 0.042(2) Uani 1 1 d .
H33 H -0.0325 0.0146 0.1387 0.050 Uiso 1 1 calc R
C34 C 0.0191(13) 0.1858(5) 0.1213(4) 0.043(2) Uani 1 1 d .
H34A H -0.0467 0.2282 0.1047 0.051 Uiso 1 1 calc R
H34B H 0.1465 0.1914 0.1160 0.051 Uiso 1 1 calc R
N2 N 0.5925(11) 0.2890(5) -0.1336(4) 0.049(2) Uani 1 1 d .
O6 O 0.6325(15) 0.2717(5) -0.1853(4) 0.098(3) Uani 1 1 d .
O7 O 0.6123(11) 0.3474(4) -0.1122(3) 0.062(2) Uani 1 1 d .
O8 O 0.2734(10) 0.0090(4) -0.0081(3) 0.0543(19) Uani 1 1 d .
O9 O 0.3070(8) 0.0860(3) 0.0737(3) 0.0410(16) Uani 1 1 d .
O10 O -0.0518(8) 0.1093(4) 0.0299(3) 0.0444(17) Uani 1 1 d .
H10 H -0.0110 0.0691 0.0205 0.067 Uiso 1 1 calc R

loop_
_atom_site_aniso_label
_atom_site_aniso_U_11
_atom_site_aniso_U_22
_atom_site_aniso_U_33
_atom_site_aniso_U_23
_atom_site_aniso_U_13
_atom_site_aniso_U_12
C1 0.059(6) 0.025(5) 0.049(6) -0.004(5) -0.013(5) 0.000(5)
C2 0.048(6) 0.044(6) 0.038(6) 0.002(5) -0.005(5) -0.003(5)
C3 0.046(6) 0.032(6) 0.039(6) 0.014(4) -0.003(4) -0.013(4)
C4 0.026(5) 0.035(6) 0.038(5) 0.003(4) -0.008(4) 0.001(4)
C5 0.051(6) 0.036(6) 0.031(5) 0.007(4) -0.003(4) -0.014(5)
C6 0.041(6) 0.036(6) 0.047(6) 0.007(5) -0.006(5) -0.012(5)
C7 0.038(5) 0.037(6) 0.041(6) 0.004(5) -0.012(4) -0.001(5)
C8 0.039(5) 0.035(6) 0.046(6) -0.001(5) -0.004(4) -0.011(4)
C9 0.054(6) 0.035(6) 0.040(6) 0.002(4) -0.001(5) -0.003(5)
C10 0.056(6) 0.050(6) 0.031(5) 0.002(5) 0.008(5) -0.008(5)
C11 0.062(7) 0.050(7) 0.031(5) -0.007(5) 0.000(5) -0.010(5)
C12 0.036(5) 0.032(5) 0.044(6) 0.005(4) -0.003(4) -0.003(4)
C13 0.050(6) 0.042(6) 0.051(6) -0.010(5) -0.010(5) 0.011(5)
C14 0.043(6) 0.037(6) 0.069(7) -0.004(5) 0.014(5) 0.003(5)
C15 0.046(6) 0.033(5) 0.036(5) -0.003(4) -0.007(4) -0.004(5)
C16 0.043(5) 0.025(5) 0.032(5) -0.005(4) 0.007(4) -0.016(4)
C17 0.054(6) 0.024(5) 0.045(6) 0.007(4) -0.007(5) 0.004(5)
N1 0.066(6) 0.038(6) 0.054(6) -0.002(5) -0.010(5) -0.008(5)
O1 0.080(6) 0.061(5) 0.068(5) -0.012(4) 0.001(4) -0.030(5)
O2 0.096(6) 0.065(6) 0.058(5) -0.018(4) 0.014(5) -0.015(5)
O3 0.062(5) 0.040(4) 0.045(4) 0.008(3) -0.005(3) -0.017(4)
O4 0.044(4) 0.032(4) 0.034(4) 0.001(3) -0.011(3) -0.003(3)
O5 0.059(4) 0.047(4) 0.041(4) 0.001(3) 0.013(3) -0.012(4)
C18 0.047(6) 0.026(5) 0.034(5) 0.004(4) 0.000(4) -0.012(4)
C19 0.042(6) 0.040(6) 0.043(6) 0.000(5) -0.006(4) 0.003(5)
C20 0.040(5) 0.032(6) 0.039(5) 0.001(4) 0.007(4) -0.007(4)
C21 0.035(5) 0.031(6) 0.039(5) 0.004(4) 0.001(4) -0.011(4)
C22 0.057(6) 0.033(6) 0.050(6) 0.005(5) 0.005(5) -0.013(5)
C23 0.056(6) 0.059(7) 0.034(6) -0.009(5) 0.007(5) -0.012(6)
C24 0.029(5) 0.055(7) 0.050(7) 0.010(6) 0.006(4) 0.002(5)
C25 0.044(6) 0.036(6) 0.055(6) 0.007(5) 0.011(5) -0.010(5)
C26 0.053(7) 0.065(8) 0.050(7) 0.027(6) 0.003(5) 0.023(6)
C27 0.054(7) 0.084(9) 0.034(6) 0.006(6) -0.004(5) -0.005(6)
C28 0.052(6) 0.057(7) 0.034(5) 0.013(5) -0.003(5) 0.005(5)
C29 0.076(8) 0.047(7) 0.031(5) -0.006(5) -0.006(5) 0.001(6)
C30 0.050(6) 0.063(7) 0.046(6) 0.001(5) 0.014(5) 0.009(6)
C31 0.038(6) 0.072(8) 0.052(6) 0.005(6) 0.001(5) -0.005(5)
C32 0.025(5) 0.039(6) 0.040(5) 0.002(4) -0.007(4) -0.003(4)
C33 0.049(6) 0.024(5) 0.051(6) 0.007(4) 0.003(5) 0.001(5)
C34 0.049(6) 0.029(5) 0.049(6) 0.002(5) -0.001(5) -0.003(5)
N2 0.066(6) 0.036(5) 0.047(6) 0.004(4) 0.008(4) -0.024(5)
O6 0.182(11) 0.071(6) 0.045(5) -0.003(5) 0.041(6) -0.034(6)
O7 0.086(6) 0.037(5) 0.065(5) 0.002(4) 0.015(4) -0.024(4)
O8 0.070(5) 0.029(4) 0.065(5) -0.012(4) 0.015(4) -0.018(4)
O9 0.047(4) 0.036(4) 0.041(4) 0.006(3) 0.008(3) 0.000(3)
O10 0.040(4) 0.047(5) 0.045(4) 0.005(3) -0.004(3) 0.000(3)

loop_
_atom_type_symbol
_atom_type_description
_atom_type_scat_dispersion_real
_atom_type_scat_dispersion_imag
_atom_type_scat_source
C C 0.0033 0.0016 'International Tables Vol C Tables 4.2.6.8 and 6.1.1.4'
H H 0.0000 0.0000 'International Tables Vol C Tables 4.2.6.8 and 6.1.1.4'
N N 0.0061 0.0033 'International Tables Vol C Tables 4.2.6.8 and 6.1.1.4'
O O 0.0106 0.0060 'International Tables Vol C Tables 4.2.6.8 and 6.1.1.4'

loop_
_geom_angle_atom_site_label_1
_geom_angle_atom_site_label_2
_geom_angle_atom_site_label_3
_geom_angle
C2 C1 C6 122.4(9)
C2 C1 N1 118.9(9)
C6 C1 N1 118.6(9)
C3 C2 C1 119.4(9)
C2 C3 C4 119.7(8)
C5 C4 C3 119.9(8)
C5 C4 C7 122.1(8)
C3 C4 C7 118.0(8)
C6 C5 C4 122.5(9)
C5 C6 C1 116.1(9)
O3 C7 O4 125.1(9)
O3 C7 C4 121.6(9)
O4 C7 C4 113.2(8)
O4 C8 C9 107.7(7)
O4 C8 C16 110.1(7)
C9 C8 C16 104.5(7)
C8 C9 C10 104.0(8)
C11 C10 C9 103.0(8)
C10 C11 C12 115.8(8)
C10 C11 C16 106.7(8)
C12 C11 C16 102.3(7)
C17 C12 C11 101.7(7)
C17 C12 C13 99.2(7)
C11 C12 C13 107.3(8)
C14 C13 C12 104.4(7)
C15 C14 C13 103.0(7)
O5 C15 C16 116.8(8)
O5 C15 C17 113.8(7)
C16 C15 C17 102.6(7)
O5 C15 C14 114.3(8)
C16 C15 C14 107.1(7)
C17 C15 C14 100.5(7)
C15 C16 C8 119.5(7)
C15 C16 C11 104.7(7)
C8 C16 C11 104.9(7)
C15 C17 C12 95.7(7)
O1 N1 O2 124.0(9)
O1 N1 C1 118.4(9)
O2 N1 C1 117.5(9)
C7 O4 C8 119.4(7)
C19 C18 C23 124.5(9)
C19 C18 N2 116.7(8)
C23 C18 N2 118.8(8)
C18 C19 C20 116.2(9)
C21 C20 C19 121.4(9)
C22 C21 C20 119.6(8)
C22 C21 C24 118.4(8)
C20 C21 C24 121.9(9)
C21 C22 C23 121.4(9)
C18 C23 C22 116.7(9)
O8 C24 O9 126.6(9)
O8 C24 C21 121.6(9)
O9 C24 C21 111.7(9)
O9 C25 C26 107.0(8)
O9 C25 C33 111.0(7)
C26 C25 C33 104.8(8)
C25 C26 C27 104.0(8)
C26 C27 C28 104.1(9)
C29 C28 C27 118.6(9)
C29 C28 C33 102.9(7)
C27 C28 C33 104.4(8)
C30 C29 C28 106.6(9)
C30 C29 C34 103.1(8)
C28 C29 C34 101.0(8)
C29 C30 C31 101.7(7)
C32 C31 C30 105.0(8)
O10 C32 C31 113.4(7)
O10 C32 C33 117.3(7)
C31 C32 C33 106.3(8)
O10 C32 C34 113.0(7)
C31 C32 C34 101.3(8)
C33 C32 C34 103.8(7)
C32 C33 C25 119.2(8)
C32 C33 C28 102.9(7)
C25 C33 C28 106.0(8)
C32 C34 C29 93.3(7)
O7 N2 O6 124.5(8)
O7 N2 C18 119.1(8)
O6 N2 C18 116.4(8)
C24 O9 C25 116.3(7)

loop_
_geom_bond_atom_site_label_1
_geom_bond_atom_site_label_2
_geom_bond_distance
C1 C2 1.377(13)
C1 C6 1.417(14)
C1 N1 1.474(12)
C2 C3 1.359(13)
C3 C4 1.401(12)
C4 C5 1.369(12)
C4 C7 1.503(13)
C5 C6 1.368(12)
C7 O3 1.217(11)
C7 O4 1.304(11)
C8 O4 1.465(10)
C8 C9 1.517(13)
C8 C16 1.551(13)
C9 C10 1.533(13)
C10 C11 1.517(14)
C11 C12 1.540(14)
C11 C16 1.564(12)
C12 C17 1.536(12)
C12 C13 1.550(13)
C13 C14 1.543(13)
C14 C15 1.539(13)
C15 O5 1.410(10)
C15 C16 1.497(12)
C15 C17 1.532(13)
N1 O1 1.221(11)
N1 O2 1.241(11)
C18 C19 1.373(12)
C18 C23 1.377(13)
C18 N2 1.494(11)
C19 C20 1.404(12)
C20 C21 1.378(12)
C21 C22 1.366(13)
C21 C24 1.500(13)
C22 C23 1.398(13)
C24 O8 1.218(12)
C24 O9 1.334(11)
C25 O9 1.488(11)
C25 C26 1.491(14)
C25 C33 1.565(13)
C26 C27 1.536(15)
C27 C28 1.546(14)
C28 C29 1.539(14)
C28 C33 1.566(13)
C29 C30 1.534(15)
C29 C34 1.561(13)
C30 C31 1.548(14)
C31 C32 1.507(13)
C32 O10 1.422(10)
C32 C33 1.526(12)
C32 C34 1.536(12)
N2 O7 1.187(10)
N2 O6 1.224(10)

loop_
_geom_hbond_atom_site_label_D
_geom_hbond_atom_site_label_H
_geom_hbond_atom_site_label_A
_geom_hbond_distance_DH
_geom_hbond_distance_HA
_geom_hbond_distance_DA
_geom_hbond_angle_DHA
_geom_hbond_site_symmetry_A
O5 H5A O3 0.84 2.02 2.804(9) 155.7 3_665
O10 H10 O9 0.84 2.63 2.864(9) 97.5 .
O10 H10 O8 0.84 2.55 3.250(10) 141.5 .
